data_2226664
loop_
_publ_author_name
'Finze, Maik'
'Reiss, Guido J.'

_publ_section_title
;
 9-Ethynyl-1,2-dimethyl-1,2-dicarba-<i>closo</i>-dodecaborane
 (1,2-Me~2~-9-HC[tripleC-<i>closo</i>-1,2-C~2~B~10~H~9~)
;
_journal_coeditor_code SI2268
_journal_issue 7
_journal_name_full 'Acta Crystallographica Section E'
_journal_page_first o1709
_journal_page_last o1710
_journal_paper_doi 10.1107/S1600536810022440
_journal_volume 66
_journal_year 2010
_chemical_formula_iupac 'C6 H16 B10'
_chemical_formula_moiety 'C6 H16 B10'
_chemical_formula_sum 'C6 H16 B10'
_chemical_formula_weight 196.29
_chemical_name_systematic
;
9-Ethynyl-1,2-dimethyl-1,2-dicarba-<i>closo</i>-dodecaborane
;
_space_group_IT_number 33
_symmetry_cell_setting orthorhombic
_symmetry_space_group_name_Hall 'P 2c -2n'
_symmetry_space_group_name_H-M 'P n a 21'
_atom_sites_solution_hydrogens geom
_atom_sites_solution_primary direct
_atom_sites_solution_secondary difmap
_audit_creation_method SHELXL-97
_cell_angle_alpha 90.00
_cell_angle_beta 90.00
_cell_angle_gamma 90.00
_cell_formula_units_Z 4
_cell_length_a 14.5368(8)
_cell_length_b 7.0085(3)
_cell_length_c 12.5373(5)
_cell_measurement_reflns_used 6575
_cell_measurement_temperature 290(2)
_cell_measurement_theta_max 27.1602
_cell_measurement_theta_min 3.2370
_cell_volume 1277.31(10)
_computing_cell_refinement
;
CrysAlis Pro (Oxford Diffraction, 2009)
;
_computing_data_collection
;
CrysAlis Pro (Oxford Diffraction, 2009)
;
_computing_data_reduction
;
CrysAlis Pro (Oxford Diffraction, 2009)
;
_computing_molecular_graphics 'DIAMOND Brandenburg, 2010)'
_computing_publication_material 'SHELXL97 (Sheldrick, 2008)'
_computing_structure_refinement 'SHELXL97 (Sheldrick, 2008)'
_computing_structure_solution 'SHELXS97 (Sheldrick, 2008)'
_diffrn_ambient_temperature 290(2)
_diffrn_detector_area_resol_mean 16.2711
_diffrn_measured_fraction_theta_full 0.997
_diffrn_measured_fraction_theta_max 0.997
_diffrn_measurement_device_type 'Oxford Diffraction Xcalibur Eos'
_diffrn_measurement_method '\w scans'
_diffrn_radiation_monochromator graphite
_diffrn_radiation_source 'Enhance (Mo) X-ray Source'
_diffrn_radiation_type MoK\a
_diffrn_radiation_wavelength 0.71073
_diffrn_reflns_av_R_equivalents 0.0416
_diffrn_reflns_av_sigmaI/netI 0.0187
_diffrn_reflns_limit_h_max 17
_diffrn_reflns_limit_h_min -17
_diffrn_reflns_limit_k_max 8
_diffrn_reflns_limit_k_min -8
_diffrn_reflns_limit_l_max 14
_diffrn_reflns_limit_l_min -14
_diffrn_reflns_number 11327
_diffrn_reflns_theta_full 24.99
_diffrn_reflns_theta_max 24.99
_diffrn_reflns_theta_min 3.24
_diffrn_standards_decay_% 0
_exptl_absorpt_coefficient_mu 0.045
_exptl_absorpt_correction_type none
_exptl_crystal_colour colourless
_exptl_crystal_density_diffrn 1.021
_exptl_crystal_density_method 'not measured'
_exptl_crystal_description prism
_exptl_crystal_F_000 408
_exptl_crystal_size_max 0.4
_exptl_crystal_size_mid 0.2
_exptl_crystal_size_min 0.2
_refine_diff_density_max 0.141
_refine_diff_density_min -0.176
_refine_ls_extinction_method none
_refine_ls_goodness_of_fit_ref 1.062
_refine_ls_hydrogen_treatment constr
_refine_ls_matrix_type full
_refine_ls_number_parameters 150
_refine_ls_number_reflns 1181
_refine_ls_number_restraints 1
_refine_ls_restrained_S_all 1.061
_refine_ls_R_factor_all 0.0608
_refine_ls_R_factor_gt 0.0560
_refine_ls_shift/su_max 0.010
_refine_ls_shift/su_mean 0.000
_refine_ls_structure_factor_coef Fsqd
_refine_ls_weighting_details 'w=1/[\s^2^(Fo^2^)+(0.0050P)^2^+0.6300P] where P=(Fo^2^+2Fc^2^)/3'
_refine_ls_weighting_scheme calc
_refine_ls_wR_factor_gt 0.1030
_refine_ls_wR_factor_ref 0.1043
_reflns_number_gt 1049
_reflns_number_total 1181
_reflns_threshold_expression I>2sigma(I)
_cod_data_source_file si2268.cif
_cod_data_source_block I
_cod_original_cell_volume 1277.32(10)
_cod_database_code 2226664
_cod_database_fobs_code 2226664

loop_
_symmetry_equiv_pos_as_xyz
'x, y, z'
'-x, -y, z+1/2'
'x+1/2, -y+1/2, z'
'-x+1/2, y+1/2, z+1/2'

loop_
_atom_site_type_symbol
_atom_site_label
_atom_site_fract_x
_atom_site_fract_y
_atom_site_fract_z
_atom_site_U_iso_or_equiv
_atom_site_adp_type
_atom_site_calc_flag
_atom_site_refinement_flags
_atom_site_occupancy
_atom_site_disorder_assembly
_atom_site_disorder_group
C C1 0.1554(3) 1.0151(6) 0.6353(3) 0.0654(11) Uani d . 1 . .
C C3 0.0608(3) 1.0836(9) 0.6036(4) 0.1134(19) Uani d . 1 . .
H H3A 0.0361 1.1629 0.6592 0.175(15) Uiso calc R 1 . .
H H3B 0.0211 0.9757 0.5929 0.175(15) Uiso calc R 1 . .
H H3C 0.0649 1.1557 0.5387 0.175(15) Uiso calc R 1 . .
C C2 0.1709(2) 0.9362(5) 0.7606(3) 0.0603(10) Uani d . 1 . .
C C4 0.0899(3) 0.9387(7) 0.8384(4) 0.0973(16) Uani d . 1 . .
H H4A 0.1076 0.8772 0.9037 0.171(14) Uiso calc R 1 . .
H H4B 0.0388 0.8721 0.8074 0.171(14) Uiso calc R 1 . .
H H4C 0.0726 1.0683 0.8529 0.171(14) Uiso calc R 1 . .
B B3 0.1682(3) 0.7752(7) 0.6574(3) 0.0651(12) Uani d . 1 . .
H H3 0.1130 0.6699 0.6457 0.078 Uiso calc R 1 . .
B B4 0.2219(3) 0.8917(6) 0.5497(3) 0.0600(11) Uani d . 1 . .
H H4 0.2023 0.8613 0.4667 0.072 Uiso calc R 1 . .
B B5 0.2525(3) 1.1224(7) 0.5909(4) 0.0641(12) Uani d . 1 . .
H H5 0.2533 1.2426 0.5346 0.077 Uiso calc R 1 . .
B B6 0.2166(3) 1.1519(6) 0.7254(4) 0.0655(12) Uani d . 1 . .
H H6 0.1929 1.2898 0.7573 0.079 Uiso calc R 1 . .
B B7 0.2479(3) 0.7542(7) 0.7621(4) 0.0641(11) Uani d . 1 . .
H H7 0.2458 0.6335 0.8182 0.077 Uiso calc R 1 . .
B B8 0.2840(3) 0.7257(6) 0.6277(4) 0.0618(11) Uani d . 1 . .
H H8 0.3061 0.5870 0.5957 0.074 Uiso calc R 1 . .
B B9 0.3368(3) 0.9424(6) 0.5869(3) 0.0569(10) Uani d . 1 . .
B B10 0.3323(3) 1.1052(7) 0.6967(4) 0.0641(12) Uani d . 1 . .
H H10 0.3859 1.2134 0.7098 0.077 Uiso calc R 1 . .
B B11 0.2770(3) 0.9867(7) 0.8032(4) 0.0634(11) Uani d . 1 . .
H H11 0.2940 1.0175 0.8869 0.076 Uiso calc R 1 . .
B B12 0.3516(3) 0.8587(7) 0.7199(4) 0.0654(12) Uani d . 1 . .
H H12 0.4185 0.8061 0.7485 0.078 Uiso calc R 1 . .
C C5 0.4156(3) 0.9438(6) 0.5044(4) 0.0741(11) Uani d . 1 . .
C C6 0.4772(3) 0.9437(7) 0.4438(5) 0.1044(17) Uani d . 1 . .
H H1 0.5260 0.9435 0.3958 0.15(2) Uiso calc R 1 . .

loop_
_atom_site_aniso_label
_atom_site_aniso_U_11
_atom_site_aniso_U_22
_atom_site_aniso_U_33
_atom_site_aniso_U_12
_atom_site_aniso_U_13
_atom_site_aniso_U_23
C1 0.061(2) 0.078(3) 0.058(2) 0.009(2) -0.0032(19) 0.000(2)
C3 0.082(3) 0.156(5) 0.102(4) 0.045(3) -0.009(3) 0.001(4)
C2 0.063(2) 0.066(2) 0.052(2) -0.0107(18) 0.0106(19) -0.007(2)
C4 0.090(3) 0.120(4) 0.082(3) -0.026(3) 0.033(3) -0.013(3)
B3 0.072(3) 0.062(3) 0.061(3) -0.020(2) 0.001(2) -0.012(2)
B4 0.067(2) 0.070(3) 0.044(2) -0.003(2) -0.005(2) -0.007(2)
B5 0.086(3) 0.056(2) 0.051(2) 0.002(2) 0.005(2) 0.004(2)
B6 0.081(3) 0.053(2) 0.062(3) -0.006(2) 0.015(2) -0.010(2)
B7 0.091(3) 0.053(2) 0.048(2) -0.006(2) 0.002(2) 0.007(2)
B8 0.082(3) 0.047(2) 0.057(2) 0.005(2) 0.005(2) -0.001(2)
B9 0.059(2) 0.062(2) 0.050(2) -0.003(2) 0.003(2) -0.001(2)
B10 0.065(3) 0.067(3) 0.061(3) -0.023(2) 0.002(2) -0.007(3)
B11 0.075(3) 0.070(3) 0.045(2) -0.014(2) -0.002(2) -0.006(2)
B12 0.061(2) 0.080(3) 0.056(3) 0.005(2) -0.009(2) 0.001(2)
C5 0.072(2) 0.081(3) 0.070(3) -0.002(2) 0.015(2) -0.002(2)
C6 0.094(3) 0.119(4) 0.101(3) -0.004(3) 0.042(3) -0.003(3)

loop_
_atom_type_symbol
_atom_type_description
_atom_type_scat_dispersion_real
_atom_type_scat_dispersion_imag
_atom_type_scat_source
C C 0.0033 0.0016 'International Tables Vol C Tables 4.2.6.8 and 6.1.1.4'
H H 0.0000 0.0000 'International Tables Vol C Tables 4.2.6.8 and 6.1.1.4'
B B 0.0013 0.0007 'International Tables Vol C Tables 4.2.6.8 and 6.1.1.4'

loop_
_geom_angle_atom_site_label_1
_geom_angle_atom_site_label_2
_geom_angle_atom_site_label_3
_geom_angle_site_symmetry_1
_geom_angle_site_symmetry_3
_geom_angle
_geom_angle_publ_flag
C3 C1 C2 . . 118.2(3) ?
C3 C1 B4 . . 121.2(4) ?
C2 C1 B4 . . 110.5(3) ?
C3 C1 B5 . . 122.1(4) ?
C2 C1 B5 . . 110.0(3) ?
B4 C1 B5 . . 62.6(2) ?
C3 C1 B3 . . 116.9(4) ?
C2 C1 B3 . . 60.8(2) ?
B4 C1 B3 . . 62.4(3) ?
B5 C1 B3 . . 113.5(3) ?
C3 C1 B6 . . 117.7(4) ?
C2 C1 B6 . . 60.2(2) ?
B4 C1 B6 . . 114.0(3) ?
B5 C1 B6 . . 62.6(3) ?
B3 C1 B6 . . 112.5(3) ?
C1 C3 H3A . . 109.5 ?
C1 C3 H3B . . 109.5 ?
H3A C3 H3B . . 109.5 ?
C1 C3 H3C . . 109.5 ?
H3A C3 H3C . . 109.5 ?
H3B C3 H3C . . 109.5 ?
C4 C2 B11 . . 120.3(3) ?
C4 C2 C1 . . 119.3(3) ?
B11 C2 C1 . . 110.7(3) ?
C4 C2 B7 . . 120.6(4) ?
B11 C2 B7 . . 63.0(2) ?
C1 C2 B7 . . 110.3(3) ?
C4 C2 B6 . . 116.9(3) ?
B11 C2 B6 . . 62.4(3) ?
C1 C2 B6 . . 61.3(2) ?
B7 C2 B6 . . 114.3(3) ?
C4 C2 B3 . . 118.0(3) ?
B11 C2 B3 . . 113.7(3) ?
C1 C2 B3 . . 60.6(2) ?
B7 C2 B3 . . 62.0(2) ?
B6 C2 B3 . . 113.3(3) ?
C2 C4 H4A . . 109.5 ?
C2 C4 H4B . . 109.5 ?
H4A C4 H4B . . 109.5 ?
C2 C4 H4C . . 109.5 ?
H4A C4 H4C . . 109.5 ?
H4B C4 H4C . . 109.5 ?
C1 B3 C2 . . 58.6(2) ?
C1 B3 B7 . . 105.9(3) ?
C2 B3 B7 . . 58.4(2) ?
C1 B3 B8 . . 105.3(3) ?
C2 B3 B8 . . 105.5(3) ?
B7 B3 B8 . . 60.7(3) ?
C1 B3 B4 . . 58.0(2) ?
C2 B3 B4 . . 105.2(3) ?
B7 B3 B4 . . 108.6(3) ?
B8 B3 B4 . . 60.3(2) ?
C1 B3 H3 . . 123.9 ?
C2 B3 H3 . . 124.0 ?
B7 B3 H3 . . 121.6 ?
B8 B3 H3 . . 122.5 ?
B4 B3 H3 . . 122.2 ?
C1 B4 B5 . . 59.0(2) ?
C1 B4 B3 . . 59.6(3) ?
B5 B4 B3 . . 108.3(3) ?
C1 B4 B8 . . 106.2(3) ?
B5 B4 B8 . . 108.3(3) ?
B3 B4 B8 . . 59.8(3) ?
C1 B4 B9 . . 105.7(3) ?
B5 B4 B9 . . 59.9(3) ?
B3 B4 B9 . . 108.1(3) ?
B8 B4 B9 . . 60.3(2) ?
C1 B4 H4 . . 123.6 ?
B5 B4 H4 . . 121.5 ?
B3 B4 H4 . . 121.4 ?
B8 B4 H4 . . 121.9 ?
B9 B4 H4 . . 122.2 ?
C1 B5 B4 . . 58.4(2) ?
C1 B5 B9 . . 105.8(3) ?
B4 B5 B9 . . 60.5(2) ?
C1 B5 B10 . . 105.7(3) ?
B4 B5 B10 . . 109.0(3) ?
B9 B5 B10 . . 61.0(3) ?
C1 B5 B6 . . 59.7(3) ?
B4 B5 B6 . . 108.2(3) ?
B9 B5 B6 . . 108.4(3) ?
B10 B5 B6 . . 59.2(3) ?
C1 B5 H5 . . 124.1 ?
B4 B5 H5 . . 121.3 ?
B9 B5 H5 . . 121.6 ?
B10 B5 H5 . . 121.9 ?
B6 B5 H5 . . 121.5 ?
C2 B6 C1 . . 58.5(2) ?
C2 B6 B11 . . 57.7(2) ?
C1 B6 B11 . . 104.8(3) ?
C2 B6 B10 . . 105.1(3) ?
C1 B6 B10 . . 104.8(3) ?
B11 B6 B10 . . 60.5(3) ?
C2 B6 B5 . . 104.8(3) ?
C1 B6 B5 . . 57.7(3) ?
B11 B6 B5 . . 107.7(3) ?
B10 B6 B5 . . 60.0(3) ?
C2 B6 H6 . . 124.2 ?
C1 B6 H6 . . 124.3 ?
B11 B6 H6 . . 122.4 ?
B10 B6 H6 . . 122.6 ?
B5 B6 H6 . . 122.6 ?
C2 B7 B11 . . 57.7(2) ?
C2 B7 B3 . . 59.6(2) ?
B11 B7 B3 . . 107.4(3) ?
C2 B7 B12 . . 104.4(3) ?
B11 B7 B12 . . 59.7(3) ?
B3 B7 B12 . . 107.8(3) ?
C2 B7 B8 . . 105.6(3) ?
B11 B7 B8 . . 108.1(3) ?
B3 B7 B8 . . 59.7(3) ?
B12 B7 B8 . . 60.5(3) ?
C2 B7 H7 . . 124.5 ?
B11 B7 H7 . . 122.1 ?
B3 B7 H7 . . 121.6 ?
B12 B7 H7 . . 122.4 ?
B8 B7 H7 . . 121.9 ?
B3 B8 B4 . . 59.9(3) ?
B3 B8 B9 . . 107.8(3) ?
B4 B8 B9 . . 59.9(2) ?
B3 B8 B7 . . 59.6(2) ?
B4 B8 B7 . . 107.5(3) ?
B9 B8 B7 . . 107.7(3) ?
B3 B8 B12 . . 106.7(3) ?
B4 B8 B12 . . 107.2(3) ?
B9 B8 B12 . . 60.1(2) ?
B7 B8 B12 . . 59.2(3) ?
B3 B8 H8 . . 122.2 ?
B4 B8 H8 . . 122.0 ?
B9 B8 H8 . . 121.6 ?
B7 B8 H8 . . 122.1 ?
B12 B8 H8 . . 122.5 ?
C5 B9 B5 . . 122.1(3) ?
C5 B9 B4 . . 121.7(3) ?
B5 B9 B4 . . 59.7(2) ?
C5 B9 B8 . . 121.3(3) ?
B5 B9 B8 . . 107.7(3) ?
B4 B9 B8 . . 59.8(3) ?
C5 B9 B12 . . 122.6(3) ?
B5 B9 B12 . . 107.1(3) ?
B4 B9 B12 . . 107.1(3) ?
B8 B9 B12 . . 60.1(2) ?
C5 B9 B10 . . 122.6(3) ?
B5 B9 B10 . . 59.7(3) ?
B4 B9 B10 . . 107.3(3) ?
B8 B9 B10 . . 107.9(3) ?
B12 B9 B10 . . 59.6(3) ?
B6 B10 B5 . . 60.7(3) ?
B6 B10 B11 . . 59.7(3) ?
B5 B10 B11 . . 107.5(3) ?
B6 B10 B12 . . 107.5(3) ?
B5 B10 B12 . . 107.0(3) ?
B11 B10 B12 . . 59.3(3) ?
B6 B10 B9 . . 108.2(3) ?
B5 B10 B9 . . 59.3(3) ?
B11 B10 B9 . . 107.4(3) ?
B12 B10 B9 . . 60.0(2) ?
B6 B10 H10 . . 121.4 ?
B5 B10 H10 . . 122.0 ?
B11 B10 H10 . . 122.3 ?
B12 B10 H10 . . 122.3 ?
B9 B10 H10 . . 121.9 ?
C2 B11 B6 . . 59.9(2) ?
C2 B11 B7 . . 59.2(3) ?
B6 B11 B7 . . 109.2(3) ?
C2 B11 B12 . . 105.8(3) ?
B6 B11 B12 . . 108.5(3) ?
B7 B11 B12 . . 60.0(3) ?
C2 B11 B10 . . 106.2(3) ?
B6 B11 B10 . . 59.8(3) ?
B7 B11 B10 . . 108.9(3) ?
B12 B11 B10 . . 60.6(3) ?
C2 B11 H11 . . 123.6 ?
B6 B11 H11 . . 121.0 ?
B7 B11 H11 . . 121.0 ?
B12 B11 H11 . . 122.0 ?
B10 B11 H11 . . 121.8 ?
B11 B12 B7 . . 60.2(3) ?
B11 B12 B10 . . 60.1(3) ?
B7 B12 B10 . . 108.6(3) ?
B11 B12 B9 . . 108.3(3) ?
B7 B12 B9 . . 108.4(3) ?
B10 B12 B9 . . 60.4(3) ?
B11 B12 B8 . . 108.2(3) ?
B7 B12 B8 . . 60.3(2) ?
B10 B12 B8 . . 108.4(3) ?
B9 B12 B8 . . 59.9(2) ?
B11 B12 H12 . . 121.6 ?
B7 B12 H12 . . 121.3 ?
B10 B12 H12 . . 121.3 ?
B9 B12 H12 . . 121.5 ?
B8 B12 H12 . . 121.6 ?
C6 C5 B9 . . 178.2(5) y
C5 C6 H1 . . 180.0 ?

loop_
_geom_bond_atom_site_label_1
_geom_bond_atom_site_label_2
_geom_bond_site_symmetry_2
_geom_bond_distance
_geom_bond_publ_flag
C1 C3 . 1.510(5) y
C1 C2 . 1.680(5) y
C1 B4 . 1.684(6) y
C1 B5 . 1.693(6) y
C1 B3 . 1.714(6) y
C1 B6 . 1.728(6) y
C3 H3A . 0.9600 ?
C3 H3B . 0.9600 ?
C3 H3C . 0.9600 ?
C2 C4 . 1.529(5) y
C2 B11 . 1.670(6) y
C2 B7 . 1.697(6) y
C2 B6 . 1.709(6) y
C2 B3 . 1.717(5) y
C4 H4A . 0.9600 ?
C4 H4B . 0.9600 ?
C4 H4C . 0.9600 ?
B3 B7 . 1.758(6) y
B3 B8 . 1.758(6) y
B3 B4 . 1.760(6) y
B3 H3 . 1.1000 ?
B4 B5 . 1.755(6) y
B4 B8 . 1.767(6) y
B4 B9 . 1.769(6) y
B4 H4 . 1.1000 ?
B5 B9 . 1.759(6) y
B5 B10 . 1.766(6) y
B5 B6 . 1.778(6) y
B5 H5 . 1.1000 ?
B6 B11 . 1.750(7) y
B6 B10 . 1.751(6) y
B6 H6 . 1.1000 ?
B7 B11 . 1.760(6) y
B7 B12 . 1.757(6) y
B7 B8 . 1.776(6) y
B7 H7 . 1.1000 ?
B8 B9 . 1.777(6) y
B8 B12 . 1.781(6) y
B8 H8 . 1.1000 ?
B9 C5 . 1.544(5) y
B9 B12 . 1.780(6) y
B9 B10 . 1.789(6) y
B10 B11 . 1.765(7) y
B10 B12 . 1.774(7) y
B10 H10 . 1.1000 ?
B11 B12 . 1.752(6) y
B11 H11 . 1.1000 ?
B12 H12 . 1.1000 ?
C5 C6 . 1.175(6) y
C6 H1 . 0.9300 ?
